data_7106221
loop_
_publ_author_name
'Sanjeev P. Mahanta'
'B. Sathish Kumar'
'Pradeepta K. Panda'

_publ_section_title
;
 Meso-diacylated calix[4]pyrrole: Structural diversities and enhanced
 binding towards dihydrogenphosphate ion
;
_journal_name_full Chem.Commun.
_journal_page_first 4496
_journal_paper_doi 10.1039/c1cc10284b
_journal_volume 47
_journal_year 2011
_chemical_formula_sum 'C30 H36 N4 O2'
_chemical_formula_weight 484.63
_chemical_name_systematic
;
?
;
_space_group_IT_number 61
_symmetry_cell_setting orthorhombic
_symmetry_space_group_name_Hall '-P 2ac 2ab'
_symmetry_space_group_name_H-M 'P b c a'
_atom_sites_solution_hydrogens geom
_atom_sites_solution_primary direct
_atom_sites_solution_secondary difmap
_audit_creation_method SHELXL-97
_cell_angle_alpha 90.00
_cell_angle_beta 90.00
_cell_angle_gamma 90.00
_cell_formula_units_Z 8
_cell_length_a 11.3085(18)
_cell_length_b 19.412(3)
_cell_length_c 23.713(4)
_cell_measurement_reflns_used 1268
_cell_measurement_temperature 298(2)
_cell_measurement_theta_max 15.80
_cell_measurement_theta_min 2.25
_cell_volume 5205.5(15)
_computing_cell_refinement 'Bruker SMART'
_computing_data_collection 'Bruker SMART'
_computing_data_reduction 'Bruker SAINT'
_computing_molecular_graphics 'Bruker SHELXTL'
_computing_publication_material 'Bruker SHELXTL'
_computing_structure_refinement 'SHELXL-97 (Sheldrick, 1997)'
_computing_structure_solution 'SHELXS-97 (Sheldrick, 1990)'
_diffrn_ambient_temperature 298(2)
_diffrn_measured_fraction_theta_full 0.998
_diffrn_measured_fraction_theta_max 0.998
_diffrn_measurement_device_type 'CCD area detector'
_diffrn_measurement_method 'phi and omega scans'
_diffrn_radiation_monochromator graphite
_diffrn_radiation_source 'fine-focus sealed tube'
_diffrn_radiation_type MoK\a
_diffrn_radiation_wavelength 0.71073
_diffrn_reflns_av_R_equivalents 0.5031
_diffrn_reflns_av_sigmaI/netI 0.2688
_diffrn_reflns_limit_h_max 13
_diffrn_reflns_limit_h_min -13
_diffrn_reflns_limit_k_max 23
_diffrn_reflns_limit_k_min -23
_diffrn_reflns_limit_l_max 29
_diffrn_reflns_limit_l_min -29
_diffrn_reflns_number 49734
_diffrn_reflns_theta_full 26.09
_diffrn_reflns_theta_max 26.09
_diffrn_reflns_theta_min 1.72
_exptl_absorpt_coefficient_mu 0.079
_exptl_absorpt_correction_T_max 0.9891
_exptl_absorpt_correction_T_min 0.9784
_exptl_absorpt_correction_type multi-scan
_exptl_absorpt_process_details 'Bruker AXS SADABS program'
_exptl_crystal_colour colorless
_exptl_crystal_density_diffrn 1.237
_exptl_crystal_density_method 'not measured'
_exptl_crystal_description plate
_exptl_crystal_F_000 2080
_exptl_crystal_size_max 0.28
_exptl_crystal_size_mid 0.18
_exptl_crystal_size_min 0.14
_refine_diff_density_max 0.220
_refine_diff_density_min -0.232
_refine_diff_density_rms 0.052
_refine_ls_extinction_method none
_refine_ls_goodness_of_fit_ref 0.945
_refine_ls_hydrogen_treatment mixed
_refine_ls_matrix_type full
_refine_ls_number_parameters 349
_refine_ls_number_reflns 5141
_refine_ls_number_restraints 0
_refine_ls_restrained_S_all 0.945
_refine_ls_R_factor_all 0.2978
_refine_ls_R_factor_gt 0.0887
_refine_ls_shift/su_max 1.195
_refine_ls_shift/su_mean 0.003
_refine_ls_structure_factor_coef Fsqd
_refine_ls_weighting_details 'calc w=1/[\s^2^(Fo^2^)+(0.0488P)^2^+0.0000P] where P=(Fo^2^+2Fc^2^)/3'
_refine_ls_weighting_scheme calc
_refine_ls_wR_factor_gt 0.1303
_refine_ls_wR_factor_ref 0.1924
_reflns_number_gt 1572
_reflns_number_total 5141
_reflns_threshold_expression >2sigma(I)
_cod_data_source_file c1cc10284b.txt
_cod_data_source_block 1
_cod_original_cell_volume 5205.4(14)
_cod_original_sg_symbol_H-M Pbca
_cod_database_code 7106221

loop_
_symmetry_equiv_pos_as_xyz
'x, y, z'
'-x+1/2, -y, z+1/2'
'-x, y+1/2, -z+1/2'
'x+1/2, -y+1/2, -z'
'-x, -y, -z'
'x-1/2, y, -z-1/2'
'x, -y-1/2, z-1/2'
'-x-1/2, y-1/2, z'

loop_
_atom_site_label
_atom_site_type_symbol
_atom_site_fract_x
_atom_site_fract_y
_atom_site_fract_z
_atom_site_U_iso_or_equiv
_atom_site_adp_type
_atom_site_occupancy
_atom_site_symmetry_multiplicity
_atom_site_calc_flag
_atom_site_refinement_flags
_atom_site_disorder_assembly
_atom_site_disorder_group
N4 N 0.6056(4) 1.0317(2) 0.6181(2) 0.0391(12) Uani 1 1 d . . .
N1 N 0.4088(5) 0.8290(2) 0.64035(19) 0.0361(13) Uani 1 1 d . . .
N2 N 0.6225(5) 0.8813(3) 0.5613(2) 0.0419(14) Uani 1 1 d . . .
N3 N 0.3766(4) 0.9858(2) 0.6839(2) 0.0386(12) Uani 1 1 d . . .
O2 O 0.6321(4) 1.0232(2) 0.44526(16) 0.0625(13) Uani 1 1 d . . .
C11 C 0.6411(5) 1.0416(3) 0.5631(2) 0.0406(15) Uani 1 1 d . . .
C9 C 0.7235(5) 0.9212(3) 0.5598(2) 0.0377(15) Uani 1 1 d . . .
C16 C 0.4298(5) 1.0338(3) 0.7178(2) 0.0379(14) Uani 1 1 d . . .
O1 O 0.1088(4) 0.8373(2) 0.76219(18) 0.0814(15) Uani 1 1 d . . .
C12 C 0.5998(5) 1.1046(3) 0.5472(2) 0.0519(17) Uani 1 1 d . . .
H12 H 0.6107 1.1252 0.5122 0.062 Uiso 1 1 calc R . .
C4 C 0.4331(5) 0.7873(2) 0.5949(2) 0.0353(14) Uani 1 1 d . . .
C17 C 0.3994(5) 1.0187(3) 0.7715(2) 0.0475(16) Uani 1 1 d . . .
H17 H 0.4216 1.0435 0.8034 0.057 Uiso 1 1 calc R . .
C5 C 0.5539(5) 0.7595(3) 0.5821(2) 0.0362(14) Uani 1 1 d . . .
C20 C 0.2355(5) 0.8846(3) 0.6913(2) 0.0416(15) Uani 1 1 d . . .
C18 C 0.3279(5) 0.9585(3) 0.7711(2) 0.0437(16) Uani 1 1 d . . .
H18 H 0.2967 0.9362 0.8025 0.052 Uiso 1 1 calc R . .
C3 C 0.3260(6) 0.7761(3) 0.5698(2) 0.0477(17) Uani 1 1 d . . .
H3 H 0.3133 0.7493 0.5379 0.057 Uiso 1 1 calc R . .
C1 C 0.2909(5) 0.8441(3) 0.6436(2) 0.0374(14) Uani 1 1 d . . .
C6 C 0.6469(5) 0.8161(3) 0.5807(2) 0.0376(15) Uani 1 1 d . . .
C15 C 0.5000(5) 1.0953(3) 0.6965(2) 0.0422(15) Uani 1 1 d . . .
C29 C 0.2050(6) 0.8359(3) 0.7395(3) 0.0553(18) Uani 1 1 d . . .
C8 C 0.8115(5) 0.8795(3) 0.5785(2) 0.0502(17) Uani 1 1 d . . .
H8 H 0.8905 0.8922 0.5823 0.060 Uiso 1 1 calc R . .
C22 C 0.5514(5) 0.7235(3) 0.5242(2) 0.0559(18) Uani 1 1 d . . .
H22A H 0.4971 0.6856 0.5254 0.084 Uiso 1 1 calc R . .
H22B H 0.6290 0.7069 0.5152 0.084 Uiso 1 1 calc R . .
H22C H 0.5264 0.7558 0.4959 0.084 Uiso 1 1 calc R . .
C26 C 0.6085(5) 1.1044(3) 0.7354(2) 0.0639(19) Uani 1 1 d . . .
H26A H 0.6559 1.0634 0.7344 0.096 Uiso 1 1 calc R . .
H26B H 0.5824 1.1126 0.7733 0.096 Uiso 1 1 calc R . .
H26C H 0.6547 1.1428 0.7226 0.096 Uiso 1 1 calc R . .
C28 C 0.1192(5) 0.9179(3) 0.6697(2) 0.0612(19) Uani 1 1 d . . .
H28A H 0.1359 0.9457 0.6371 0.092 Uiso 1 1 calc R . .
H28B H 0.0858 0.9462 0.6988 0.092 Uiso 1 1 calc R . .
H28C H 0.0640 0.8823 0.6597 0.092 Uiso 1 1 calc R . .
C23 C 0.6995(6) 0.9849(3) 0.4705(3) 0.0488(17) Uani 1 1 d . . .
C7 C 0.7642(5) 0.8138(3) 0.5914(2) 0.0485(17) Uani 1 1 d . . .
H7 H 0.8062 0.7760 0.6047 0.058 Uiso 1 1 calc R . .
C19 C 0.3135(5) 0.9394(3) 0.7165(2) 0.0371(15) Uani 1 1 d . . .
C2 C 0.2380(5) 0.8117(3) 0.6002(2) 0.0487(17) Uani 1 1 d . . .
H2 H 0.1577 0.8127 0.5918 0.058 Uiso 1 1 calc R . .
C21 C 0.5884(5) 0.7060(3) 0.6271(2) 0.0570(18) Uani 1 1 d . . .
H21A H 0.5889 0.7275 0.6636 0.085 Uiso 1 1 calc R . .
H21B H 0.6656 0.6881 0.6189 0.085 Uiso 1 1 calc R . .
H21C H 0.5320 0.6690 0.6269 0.085 Uiso 1 1 calc R . .
C13 C 0.5376(5) 1.1330(3) 0.5931(3) 0.0556(18) Uani 1 1 d . . .
H13 H 0.5001 1.1757 0.5935 0.067 Uiso 1 1 calc R . .
C14 C 0.5418(5) 1.0875(3) 0.6365(2) 0.0398(15) Uani 1 1 d . . .
C25 C 0.8516(5) 1.0227(3) 0.5383(3) 0.067(2) Uani 1 1 d . . .
H25A H 0.8545 1.0660 0.5187 0.100 Uiso 1 1 calc R . .
H25B H 0.9062 0.9912 0.5211 0.100 Uiso 1 1 calc R . .
H25C H 0.8728 1.0295 0.5771 0.100 Uiso 1 1 calc R . .
C30 C 0.2988(5) 0.7864(3) 0.7574(2) 0.0601(18) Uani 1 1 d . . .
H30A H 0.2754 0.7644 0.7918 0.090 Uiso 1 1 calc R . .
H30B H 0.3716 0.8108 0.7632 0.090 Uiso 1 1 calc R . .
H30C H 0.3096 0.7522 0.7286 0.090 Uiso 1 1 calc R . .
C10 C 0.7236(5) 0.9925(3) 0.5347(2) 0.0403(15) Uani 1 1 d . . .
C24 C 0.7640(6) 0.9288(3) 0.4395(2) 0.084(2) Uani 1 1 d . . .
H24A H 0.7213 0.8863 0.4432 0.126 Uiso 1 1 calc R . .
H24B H 0.8418 0.9235 0.4551 0.126 Uiso 1 1 calc R . .
H24C H 0.7701 0.9408 0.4003 0.126 Uiso 1 1 calc R . .
C27 C 0.4218(5) 1.1597(3) 0.7013(2) 0.066(2) Uani 1 1 d . . .
H27A H 0.4671 1.1997 0.6914 0.100 Uiso 1 1 calc R . .
H27B H 0.3939 1.1642 0.7394 0.100 Uiso 1 1 calc R . .
H27C H 0.3555 1.1555 0.6763 0.100 Uiso 1 1 calc R . .
H1A H 0.461(3) 0.8408(19) 0.6657(16) 0.009(14) Uiso 1 1 d . . .
H3A H 0.379(4) 0.984(2) 0.6452(19) 0.043(16) Uiso 1 1 d . . .
H2A H 0.561(3) 0.893(2) 0.5536(17) 0.000(14) Uiso 1 1 d . . .
H4A H 0.625(5) 0.991(3) 0.642(3) 0.13(3) Uiso 1 1 d . . .

loop_
_atom_site_aniso_label
_atom_site_aniso_U_11
_atom_site_aniso_U_22
_atom_site_aniso_U_33
_atom_site_aniso_U_23
_atom_site_aniso_U_13
_atom_site_aniso_U_12
N4 0.048(3) 0.027(3) 0.042(3) 0.002(3) 0.005(3) 0.005(3)
N1 0.041(4) 0.041(3) 0.027(3) -0.005(2) -0.005(3) -0.004(3)
N2 0.029(4) 0.047(4) 0.051(3) 0.002(3) -0.010(3) 0.006(3)
N3 0.046(3) 0.045(3) 0.024(3) -0.001(3) 0.001(3) -0.004(3)
O2 0.079(3) 0.056(3) 0.053(3) 0.000(2) -0.001(3) -0.003(3)
C11 0.041(4) 0.034(4) 0.047(4) -0.001(3) 0.010(3) -0.001(3)
C9 0.035(4) 0.037(4) 0.041(4) -0.010(3) 0.009(3) -0.006(3)
C16 0.035(4) 0.039(4) 0.040(4) -0.005(3) 0.002(3) 0.007(3)
O1 0.055(3) 0.098(4) 0.091(4) 0.012(3) 0.033(3) -0.008(3)
C12 0.056(5) 0.050(4) 0.050(4) 0.005(3) 0.006(4) -0.004(4)
C4 0.049(4) 0.025(3) 0.032(4) -0.003(3) 0.011(3) -0.008(3)
C17 0.054(4) 0.051(4) 0.037(4) -0.017(3) -0.001(3) 0.001(3)
C5 0.049(4) 0.030(3) 0.029(3) -0.002(3) 0.005(3) -0.002(3)
C20 0.043(4) 0.039(4) 0.042(4) 0.004(3) 0.010(3) -0.005(3)
C18 0.044(4) 0.050(4) 0.037(4) 0.000(3) 0.009(3) 0.005(3)
C3 0.051(4) 0.053(4) 0.038(4) -0.014(3) -0.001(4) -0.007(3)
C1 0.029(4) 0.039(4) 0.045(4) -0.003(3) 0.002(3) -0.003(3)
C6 0.042(4) 0.034(4) 0.037(4) 0.001(3) 0.001(3) 0.008(3)
C15 0.051(4) 0.029(3) 0.046(4) -0.008(3) 0.006(3) 0.006(3)
C29 0.058(5) 0.043(4) 0.065(5) -0.002(4) 0.015(4) -0.011(4)
C8 0.035(4) 0.062(5) 0.053(4) 0.005(4) -0.007(3) -0.001(4)
C22 0.068(5) 0.051(4) 0.049(4) -0.013(3) 0.007(4) 0.005(3)
C26 0.058(5) 0.071(4) 0.063(4) -0.013(4) 0.001(4) -0.017(4)
C28 0.048(4) 0.064(4) 0.071(5) -0.018(4) -0.003(4) 0.015(4)
C23 0.049(4) 0.040(4) 0.057(5) 0.015(4) 0.011(4) -0.003(3)
C7 0.050(5) 0.047(4) 0.049(4) 0.015(3) 0.002(3) 0.014(3)
C19 0.031(4) 0.042(4) 0.039(4) 0.002(3) 0.001(3) 0.002(3)
C2 0.052(4) 0.051(4) 0.043(4) -0.009(3) -0.008(3) -0.009(3)
C21 0.068(5) 0.040(4) 0.063(5) 0.014(3) 0.006(4) 0.001(3)
C13 0.064(5) 0.043(4) 0.059(5) 0.000(4) 0.002(4) 0.004(3)
C14 0.044(4) 0.032(4) 0.043(4) 0.002(3) 0.006(3) -0.002(3)
C25 0.043(4) 0.059(4) 0.099(5) -0.014(4) 0.013(4) -0.009(4)
C30 0.074(5) 0.053(4) 0.053(4) 0.011(3) 0.012(4) 0.007(4)
C10 0.044(4) 0.037(4) 0.040(4) 0.000(3) -0.003(3) -0.010(3)
C24 0.111(7) 0.079(5) 0.062(5) -0.013(4) 0.016(5) 0.028(5)
C27 0.088(5) 0.039(4) 0.072(5) -0.001(3) 0.019(4) 0.006(4)

loop_
_atom_type_symbol
_atom_type_description
_atom_type_scat_dispersion_real
_atom_type_scat_dispersion_imag
_atom_type_scat_source
C C 0.0033 0.0016 'International Tables Vol C Tables 4.2.6.8 and 6.1.1.4'
H H 0.0000 0.0000 'International Tables Vol C Tables 4.2.6.8 and 6.1.1.4'
N N 0.0061 0.0033 'International Tables Vol C Tables 4.2.6.8 and 6.1.1.4'
O O 0.0106 0.0060 'International Tables Vol C Tables 4.2.6.8 and 6.1.1.4'

loop_
_geom_angle_atom_site_label_1
_geom_angle_atom_site_label_2
_geom_angle_atom_site_label_3
_geom_angle
_geom_angle_site_symmetry_1
_geom_angle_site_symmetry_3
_geom_angle_publ_flag
C14 N4 C11 110.1(5) . . ?
C14 N4 H4A 124(4) . . ?
C11 N4 H4A 126(4) . . ?
C1 N1 C4 111.4(5) . . ?
C1 N1 H1A 124(3) . . ?
C4 N1 H1A 124(3) . . ?
C6 N2 C9 111.0(5) . . ?
C6 N2 H2A 123(3) . . ?
C9 N2 H2A 126(3) . . ?
C16 N3 C19 109.9(5) . . ?
C16 N3 H3A 127(3) . . ?
C19 N3 H3A 123(3) . . ?
C12 C11 N4 106.6(5) . . ?
C12 C11 C10 131.6(6) . . ?
N4 C11 C10 121.3(5) . . ?
C8 C9 N2 105.3(5) . . ?
C8 C9 C10 132.5(6) . . ?
N2 C9 C10 121.7(5) . . ?
C17 C16 N3 107.1(5) . . ?
C17 C16 C15 128.0(6) . . ?
N3 C16 C15 124.6(5) . . ?
C11 C12 C13 108.1(5) . . ?
C11 C12 H12 126.0 . . ?
C13 C12 H12 126.0 . . ?
C3 C4 N1 105.0(5) . . ?
C3 C4 C5 131.3(5) . . ?
N1 C4 C5 123.6(5) . . ?
C16 C17 C18 108.4(5) . . ?
C16 C17 H17 125.8 . . ?
C18 C17 H17 125.8 . . ?
C4 C5 C6 111.9(4) . . ?
C4 C5 C21 109.4(4) . . ?
C6 C5 C21 109.1(5) . . ?
C4 C5 C22 109.1(5) . . ?
C6 C5 C22 108.7(4) . . ?
C21 C5 C22 108.5(4) . . ?
C19 C20 C1 114.9(5) . . ?
C19 C20 C29 106.0(5) . . ?
C1 C20 C29 109.4(4) . . ?
C19 C20 C28 109.4(4) . . ?
C1 C20 C28 108.6(5) . . ?
C29 C20 C28 108.4(5) . . ?
C19 C18 C17 107.5(5) . . ?
C19 C18 H18 126.3 . . ?
C17 C18 H18 126.3 . . ?
C4 C3 C2 108.9(5) . . ?
C4 C3 H3 125.6 . . ?
C2 C3 H3 125.6 . . ?
C2 C1 N1 106.9(5) . . ?
C2 C1 C20 129.0(6) . . ?
N1 C1 C20 123.9(5) . . ?
C7 C6 N2 106.8(5) . . ?
C7 C6 C5 130.6(5) . . ?
N2 C6 C5 122.2(5) . . ?
C14 C15 C16 113.5(5) . . ?
C14 C15 C27 109.4(5) . . ?
C16 C15 C27 108.3(5) . . ?
C14 C15 C26 108.9(5) . . ?
C16 C15 C26 107.9(4) . . ?
C27 C15 C26 108.6(5) . . ?
O1 C29 C30 121.7(6) . . ?
O1 C29 C20 121.4(6) . . ?
C30 C29 C20 116.9(6) . . ?
C9 C8 C7 109.2(5) . . ?
C9 C8 H8 125.4 . . ?
C7 C8 H8 125.4 . . ?
C5 C22 H22A 109.5 . . ?
C5 C22 H22B 109.5 . . ?
H22A C22 H22B 109.5 . . ?
C5 C22 H22C 109.5 . . ?
H22A C22 H22C 109.5 . . ?
H22B C22 H22C 109.5 . . ?
C15 C26 H26A 109.5 . . ?
C15 C26 H26B 109.5 . . ?
H26A C26 H26B 109.5 . . ?
C15 C26 H26C 109.5 . . ?
H26A C26 H26C 109.5 . . ?
H26B C26 H26C 109.5 . . ?
C20 C28 H28A 109.5 . . ?
C20 C28 H28B 109.5 . . ?
H28A C28 H28B 109.5 . . ?
C20 C28 H28C 109.5 . . ?
H28A C28 H28C 109.5 . . ?
H28B C28 H28C 109.5 . . ?
O2 C23 C24 120.2(6) . . ?
O2 C23 C10 122.1(6) . . ?
C24 C23 C10 117.6(5) . . ?
C6 C7 C8 107.6(5) . . ?
C6 C7 H7 126.2 . . ?
C8 C7 H7 126.2 . . ?
C18 C19 N3 107.1(5) . . ?
C18 C19 C20 129.9(6) . . ?
N3 C19 C20 122.7(5) . . ?
C1 C2 C3 107.8(6) . . ?
C1 C2 H2 126.1 . . ?
C3 C2 H2 126.1 . . ?
C5 C21 H21A 109.5 . . ?
C5 C21 H21B 109.5 . . ?
H21A C21 H21B 109.5 . . ?
C5 C21 H21C 109.5 . . ?
H21A C21 H21C 109.5 . . ?
H21B C21 H21C 109.5 . . ?
C14 C13 C12 108.3(5) . . ?
C14 C13 H13 125.8 . . ?
C12 C13 H13 125.8 . . ?
C13 C14 N4 106.9(5) . . ?
C13 C14 C15 129.8(5) . . ?
N4 C14 C15 123.0(5) . . ?
C10 C25 H25A 109.5 . . ?
C10 C25 H25B 109.5 . . ?
H25A C25 H25B 109.5 . . ?
C10 C25 H25C 109.5 . . ?
H25A C25 H25C 109.5 . . ?
H25B C25 H25C 109.5 . . ?
C29 C30 H30A 109.5 . . ?
C29 C30 H30B 109.5 . . ?
H30A C30 H30B 109.5 . . ?
C29 C30 H30C 109.5 . . ?
H30A C30 H30C 109.5 . . ?
H30B C30 H30C 109.5 . . ?
C11 C10 C9 114.1(5) . . ?
C11 C10 C23 113.1(5) . . ?
C9 C10 C23 107.4(4) . . ?
C11 C10 C25 108.3(4) . . ?
C9 C10 C25 108.9(5) . . ?
C23 C10 C25 104.5(5) . . ?
C23 C24 H24A 109.5 . . ?
C23 C24 H24B 109.5 . . ?
H24A C24 H24B 109.5 . . ?
C23 C24 H24C 109.5 . . ?
H24A C24 H24C 109.5 . . ?
H24B C24 H24C 109.5 . . ?
C15 C27 H27A 109.5 . . ?
C15 C27 H27B 109.5 . . ?
H27A C27 H27B 109.5 . . ?
C15 C27 H27C 109.5 . . ?
H27A C27 H27C 109.5 . . ?
H27B C27 H27C 109.5 . . ?

loop_
_geom_bond_atom_site_label_1
_geom_bond_atom_site_label_2
_geom_bond_distance
_geom_bond_site_symmetry_2
_geom_bond_publ_flag
N4 C14 1.372(6) . ?
N4 C11 1.380(6) . ?
N4 H4A 0.99(6) . ?
N1 C1 1.368(6) . ?
N1 C4 1.375(6) . ?
N1 H1A 0.87(4) . ?
N2 C6 1.374(6) . ?
N2 C9 1.381(6) . ?
N2 H2A 0.75(4) . ?
N3 C16 1.369(6) . ?
N3 C19 1.385(6) . ?
N3 H3A 0.92(4) . ?
O2 C23 1.222(6) . ?
C11 C12 1.362(6) . ?
C11 C10 1.493(7) . ?
C9 C8 1.357(7) . ?
C9 C10 1.507(7) . ?
C16 C17 1.352(6) . ?
C16 C15 1.520(7) . ?
O1 C29 1.215(6) . ?
C12 C13 1.407(7) . ?
C12 H12 0.9300 . ?
C4 C3 1.367(7) . ?
C4 C5 1.501(7) . ?
C17 C18 1.421(7) . ?
C17 H17 0.9300 . ?
C5 C6 1.521(7) . ?
C5 C21 1.540(6) . ?
C5 C22 1.541(6) . ?
C20 C19 1.507(7) . ?
C20 C1 1.513(7) . ?
C20 C29 1.521(7) . ?
C20 C28 1.553(7) . ?
C18 C19 1.355(6) . ?
C18 H18 0.9300 . ?
C3 C2 1.411(7) . ?
C3 H3 0.9300 . ?
C1 C2 1.346(6) . ?
C6 C7 1.351(7) . ?
C15 C14 1.506(7) . ?
C15 C27 1.536(6) . ?
C15 C26 1.545(7) . ?
C29 C30 1.492(8) . ?
C8 C7 1.417(7) . ?
C8 H8 0.9300 . ?
C22 H22A 0.9600 . ?
C22 H22B 0.9600 . ?
C22 H22C 0.9600 . ?
C26 H26A 0.9600 . ?
C26 H26B 0.9600 . ?
C26 H26C 0.9600 . ?
C28 H28A 0.9600 . ?
C28 H28B 0.9600 . ?
C28 H28C 0.9600 . ?
C23 C24 1.504(7) . ?
C23 C10 1.554(7) . ?
C7 H7 0.9300 . ?
C2 H2 0.9300 . ?
C21 H21A 0.9600 . ?
C21 H21B 0.9600 . ?
C21 H21C 0.9600 . ?
C13 C14 1.358(6) . ?
C13 H13 0.9300 . ?
C25 C10 1.565(6) . ?
C25 H25A 0.9600 . ?
C25 H25B 0.9600 . ?
C25 H25C 0.9600 . ?
C30 H30A 0.9600 . ?
C30 H30B 0.9600 . ?
C30 H30C 0.9600 . ?
C24 H24A 0.9600 . ?
C24 H24B 0.9600 . ?
C24 H24C 0.9600 . ?
C27 H27A 0.9600 . ?
C27 H27B 0.9600 . ?
C27 H27C 0.9600 . ?
